data_7034175
loop_
_publ_author_name
'Martin, Lee'
'Engelkamp, Hendrik'
'Akutsu, Hiroki'
'Nakatsuji, Shin'ichi'
'Yamada, Jun'ichi'
'Horton, Peter'
'Hursthouse, Michael B.'

_publ_section_title
;
 Radical-cation salts of BEDT-TTF with lithium
 tris(oxalato)metallate(iii).
;
_journal_issue 13
_journal_name_full 'Dalton transactions (Cambridge, England : 2003)'
_journal_page_first 6219
_journal_page_last 6223
_journal_paper_doi 10.1039/c5dt00183h
_journal_volume 44
_journal_year 2015
_chemical_formula_moiety 'Cr Li 3(C2 O4), 3(C10 H8 S8), (C2 H6 O) '
_chemical_formula_sum 'C38 H30 Cr Li O13 S24'
_chemical_formula_weight 1523.02
_space_group_crystal_system monoclinic
_space_group_IT_number 14
_space_group_name_Hall '-P 2ybc'
_space_group_name_H-M_alt 'P 1 21/c 1'
_symmetry_space_group_name_Hall '-P 2ybc'
_symmetry_space_group_name_H-M 'P 1 21/c 1'
_atom_sites_solution_hydrogens geom
_atom_sites_solution_primary direct
_atom_sites_solution_secondary difmap
_audit_update_record
;
2015-01-08 deposited with the CCDC.
2015-02-25 downloaded from the CCDC.
;
_cell_angle_alpha 90.0000
_cell_angle_beta 93.1270
_cell_angle_gamma 90.0000
_cell_formula_units_Z 2
_cell_length_a 18.1981
_cell_length_b 14.9510
_cell_length_c 10.1086
_cell_measurement_reflns_used 2974
_cell_measurement_temperature 296
_cell_measurement_theta_max 30.04
_cell_measurement_theta_min 1.76
_cell_volume 2746.251
_computing_cell_refinement CrystalClear
_computing_data_collection 'CrystalClear (Rigaku Inc., 2008)'
_computing_data_reduction CrystalClear
_computing_molecular_graphics 'CrystalStructure 4.1'
_computing_publication_material 'CrystalStructure 4.1 (Rigaku, 2014)'
_computing_structure_refinement 'SHELXL2013 (Sheldrick, 2008)'
_computing_structure_solution 'Il Milione (Burla, et al., 2007)'
_diffrn_ambient_temperature 296
_diffrn_detector_area_resol_mean 7.314
_diffrn_measured_fraction_theta_full 0.984
_diffrn_measured_fraction_theta_max 0.984
_diffrn_measurement_device_type 'Rigaku Mercury70'
_diffrn_measurement_method \w
_diffrn_radiation_type 'Mo K\a'
_diffrn_radiation_wavelength 0.71075
_diffrn_reflns_av_R_equivalents 0.0442
_diffrn_reflns_limit_h_max 21
_diffrn_reflns_limit_h_min -16
_diffrn_reflns_limit_k_max 17
_diffrn_reflns_limit_k_min -13
_diffrn_reflns_limit_l_max 10
_diffrn_reflns_limit_l_min -12
_diffrn_reflns_number 9995
_diffrn_reflns_theta_full 25.00
_diffrn_reflns_theta_max 25.00
_diffrn_reflns_theta_min 3.235
_diffrn_standards_number 0
_exptl_absorpt_coefficient_mu 1.181
_exptl_absorpt_correction_T_max 1.000
_exptl_absorpt_correction_T_min 0.910
_exptl_absorpt_correction_type numerical
_exptl_absorpt_process_details 'NUMABS (Rigaku, 1999)'
_exptl_crystal_colour black
_exptl_crystal_density_diffrn 1.842
_exptl_crystal_density_method 'not measured'
_exptl_crystal_description plate
_exptl_crystal_F_000 1546.00
_exptl_crystal_size_max 0.120
_exptl_crystal_size_mid 0.010
_refine_diff_density_max 0.97
_refine_diff_density_min -0.65
_refine_ls_extinction_method none
_refine_ls_goodness_of_fit_ref 1.068
_refine_ls_hydrogen_treatment constr
_refine_ls_number_parameters 347
_refine_ls_number_reflns 4747
_refine_ls_R_factor_gt 0.0973
_refine_ls_shift/su_max 0.000
_refine_ls_structure_factor_coef Fsqd
_refine_ls_weighting_details 'w = 1/[\s^2^(Fo^2^)+(0.0000P)^2^+43.1078P] where P=(Fo^2^+2Fc^2^)/3'
_refine_ls_weighting_scheme calc
_refine_ls_wR_factor_ref 0.2029
_reflns_number_gt 2799
_reflns_number_total 4747
_reflns_threshold_expression F^2^>2.0\s(F^2^)
_cod_data_source_file c5dt00183h1.cif
_cod_data_source_block V121206c
_cod_depositor_comments 'Adding full bibliography for 7034174--7034176.cif.'
_cod_original_cell_volume 2746.2492
_cod_database_code 7034175
_shelxl_res_file
;
TITL V121206c
CELL  0.71075 18.19809 14.95100 10.10860 90.000 93.127 90.000
ZERR  2 0.00000 0.00000 0.00000 0.000 0.000 0.000
LATT 1
SYMM    -X, .50+Y, .50-Z
SFAC C H CR LI O S
UNIT 76 60 2 2 26 48
SHEL 6.790236 0.840885
L.S. 10
FMAP 2
PLAN -50
WPDB -2
HTAB
LIST 4
TEMP 23.1
EXYZ Cr1 Li1
DFIX 1.4300 0.0100 O7 C20
DFIX 1.5100 0.0100 C19 C20
DANG 2.3859 0.0100 O7 C19
DAMP 10.00 1.00
WGHT    0.000000   43.107800
FVAR       0.40177
CR1   3    0.496858   -0.178928   -0.005733    10.50000    0.03406    0.03929 =
         0.03426    0.00005    0.00093   -0.00037
S1    6    0.218979    0.126871    0.752198    11.00000    0.03077    0.09727 =
         0.03290    0.00353   -0.00238   -0.00043
S2    6    0.281988    0.179665    0.438249    11.00000    0.03177    0.06579 =
         0.03557   -0.00145    0.00230   -0.00081
S3    6    0.073494    0.127680    0.613388    11.00000    0.02892    0.09222 =
         0.04021    0.00328    0.00081   -0.00557
S4    6    0.124509    0.169279    0.353144    11.00000    0.03004    0.08938 =
         0.03672   -0.00258   -0.00215    0.00472
S5    6   -0.093938    0.127261    0.495053    11.00000    0.02964    0.08924 =
         0.03859    0.00065   -0.00278   -0.00266
S6    6   -0.044479    0.167062    0.232256    11.00000    0.03094    0.08868 =
         0.03974   -0.00434   -0.00046    0.00129
S7    6   -0.252540    0.123685    0.414309    11.00000    0.02899    0.10399 =
         0.04705    0.00097   -0.00078   -0.01171
S8    6   -0.190714    0.174181    0.099025    11.00000    0.03655    0.08092 =
         0.03697   -0.00481   -0.00553    0.00515
S9    6    0.217859   -0.109311    0.243897    11.00000    0.04552    0.05768 =
         0.06088    0.02027   -0.00992   -0.00516
S10   6    0.254877    0.093351    0.085376    11.00000    0.05947    0.06056 =
         0.05755    0.02242   -0.01545   -0.02146
S11   6    0.067396   -0.082760    0.136684    11.00000    0.03528    0.06952 =
         0.06931    0.03244    0.00459   -0.00326
S12   6    0.097666    0.085735   -0.002305    11.00000    0.04114    0.06315 =
         0.06512    0.02685    0.00553    0.00155
O1    5    0.553988   -0.269276    0.114975    11.00000    0.04542    0.04404 =
         0.05312   -0.00067    0.00891    0.01275
O2    5    0.429269   -0.184111    0.160584    11.00000    0.05051    0.05684 =
         0.05082    0.00712   -0.01012    0.01103
O3    5    0.561217   -0.317318    0.326841    11.00000    0.04156    0.05465 =
         0.05847    0.01375   -0.00753    0.00115
O4    5    0.438481   -0.230671    0.372818    11.00000    0.05009    0.05044 =
         0.05052   -0.00498    0.00839    0.00724
O5    5    0.559592   -0.076346    0.078755    11.00000    0.03898    0.04946 =
         0.03480    0.00820   -0.00371    0.01247
O6    5    0.561210    0.073219    0.082189    11.00000    0.02938    0.04800 =
         0.03102   -0.00149   -0.01115   -0.01395
C1    1    0.310741    0.155801    0.704695    11.00000    0.02349    0.20075 =
         0.04808   -0.00826   -0.00777   -0.00143
AFIX  23
H1    2    0.315945    0.220217    0.711804    11.00000   -1.20000
H2    2    0.345710    0.129540    0.769350    11.00000   -1.20000
AFIX   0
C2    1    0.331493    0.130603    0.578687    11.00000    0.03934    0.11675 =
         0.05928   -0.00175    0.00258   -0.00107
AFIX  23
H3    2    0.326756    0.066139    0.571521    11.00000   -1.20000
H4    2    0.383213    0.144838    0.572752    11.00000   -1.20000
AFIX   0
C3    1    0.168885    0.141289    0.602840    11.00000    0.02171    0.05372 =
         0.04063    0.00073    0.00051    0.00414
C4    1    0.191653    0.160261    0.480497    11.00000    0.03058    0.05441 =
         0.03391   -0.00246    0.00042    0.00437
C5    1    0.050694    0.147857    0.448436    11.00000    0.02955    0.06963 =
         0.03637   -0.00651    0.00078    0.00264
C6    1   -0.021456    0.147518    0.396096    11.00000    0.02869    0.07136 =
         0.04115   -0.00969   -0.01015    0.00140
C7    1   -0.162441    0.138437    0.368563    11.00000    0.03078    0.05801 =
         0.03349   -0.00274    0.00260    0.00158
C8    1   -0.139334    0.158194    0.245935    11.00000    0.03120    0.05820 =
         0.04193   -0.00171   -0.00598   -0.00739
C9    1   -0.298736    0.117255    0.257441    11.00000    0.03980    0.24552 =
         0.06775    0.04375   -0.02608   -0.04050
AFIX  23
H5    2   -0.296056    0.055151    0.230366    11.00000   -1.20000
H6    2   -0.350139    0.129270    0.271208    11.00000   -1.20000
AFIX   0
C10   1   -0.281515    0.166928    0.149834    11.00000    0.02985    0.16159 =
         0.07715    0.02742   -0.01281   -0.03133
AFIX  23
H7    2   -0.297809    0.227574    0.165681    11.00000   -1.20000
H8    2   -0.311547    0.144544    0.074791    11.00000   -1.20000
AFIX   0
C11   1    0.296735   -0.035684    0.273072    11.00000    0.04694    0.04725 =
         0.05930   -0.00076   -0.00530   -0.00749
AFIX  23
H9    2    0.284891    0.008683    0.338607    11.00000   -1.20000
H10   2    0.337883   -0.070640    0.309728    11.00000   -1.20000
AFIX   0
C12   1    0.319150    0.010013    0.155235    11.00000    0.02758    0.04951 =
         0.06466   -0.00136    0.00844   -0.00351
AFIX  23
H11   2    0.327172   -0.034508    0.087731    11.00000   -1.20000
H12   2    0.365935    0.039201    0.176309    11.00000   -1.20000
AFIX   0
C13   1    0.156789   -0.040613    0.151101    11.00000    0.03722    0.04604 =
         0.03876    0.00210   -0.00419   -0.00479
C14   1    0.171417    0.035866    0.087510    11.00000    0.04810    0.04884 =
         0.02785    0.00781   -0.00571   -0.00735
C15   1    0.033318    0.000104    0.028063    11.00000    0.04399    0.04949 =
         0.03490    0.00553    0.00793    0.00843
C16   1    0.531765   -0.275233    0.229442    11.00000    0.03599    0.03456 =
         0.04164   -0.00141   -0.00394   -0.01482
C17   1    0.459620   -0.225490    0.259086    11.00000    0.03623    0.03104 =
         0.05078   -0.00238   -0.00550   -0.00357
C18   1    0.534535   -0.000396    0.047423    11.00000    0.03987    0.03565 =
         0.02273    0.00568    0.00929   -0.00017
PART -1
O7    5    0.581952    0.081612    0.463170    10.50000    0.07429
AFIX  83
H7A   2    0.618289    0.057049    0.498267    10.50000   -1.20000
AFIX   0
C19   1    0.505522   -0.012455    0.586089    10.50000    0.07574
AFIX  33
H19A  2    0.492564    0.037945    0.638851    10.50000   -1.20000
H19B  2    0.547867   -0.041687    0.627066    10.50000   -1.20000
H19C  2    0.465053   -0.053686    0.579247    10.50000   -1.20000
AFIX   0
C20   1    0.522920    0.019046    0.449650    10.50000    0.08354
AFIX  23
H20A  2    0.536960   -0.031333    0.396085    10.50000   -1.20000
H20B  2    0.479980    0.047178    0.406463    10.50000   -1.20000
AFIX   0
PART 0
LI1   4    0.496858   -0.178928   -0.005733    10.50000    0.03439
HKLF 4
 
REM  V121206c
REM R1 =  0.0973 for    2799 Fo > 4sig(Fo)  and  0.1500 for all    4747 data
REM    347 parameters refined using      3 restraints
 
END  
     
WGHT      0.0000     43.0908 

REM Instructions for potential hydrogen bonds
EQIV $1 x, -y+1/2, z+1/2
HTAB C1 S2_$1
EQIV $2 -x+1, -y, -z+1
HTAB C1 O5_$2
EQIV $3 -x+1, y+1/2, -z+1/2
HTAB C2 O1_$3
EQIV $4 x-1, y, z
HTAB C9 O6_$4
HTAB C9 O7_$4
EQIV $5 -x, y+1/2, -z+1/2
HTAB C10 S9_$5
HTAB C10 O4_$5
HTAB C10 O6_$4
HTAB C11 S2
HTAB C11 O7_$2
HTAB C12 O3_$3

REM Highest difference peak  0.974,  deepest hole -0.654,  1-sigma level  0.133
Q1    1   0.3252  0.1976 -0.3960  11.00000  0.05    0.68
Q2    1   0.0972 -0.0811 -0.0070  11.00000  0.05    0.56
Q3    1   0.2195  0.1157  0.2443  11.00000  0.05    0.51
Q4    1   0.3057 -0.1843 -0.2773  11.00000  0.05    0.49
Q5    1   0.1785  0.1836  0.8809  11.00000  0.05    0.48
Q6    1   0.3328 -0.0938 -0.3481  11.00000  0.05    0.48
Q7    1   0.4800 -0.0924  0.1488  11.00000  0.05    0.48
Q8    1  -0.0668  0.1233  0.4028  11.00000  0.05    0.47
Q9    1  -0.2497  0.0987 -0.0715  11.00000  0.05    0.47
Q10   1   0.4615 -0.0163 -0.5451  11.00000  0.05    0.46
Q11   1  -0.2749  0.1850  0.5558  11.00000  0.05    0.46
Q12   1   0.4984 -0.0797 -0.0067  11.00000  0.05    0.46
Q13   1   0.2535  0.1212 -0.4441  11.00000  0.05    0.46
Q14   1   0.1481 -0.0019  0.3484  11.00000  0.05    0.44
Q15   1  -0.2157  0.1133  0.2244  11.00000  0.05    0.44
Q16   1   0.5077 -0.1343  0.2039  11.00000  0.05    0.43
Q17   1   0.4145 -0.0549 -0.5093  11.00000  0.05    0.43
Q18   1   0.0582  0.1597  0.7690  11.00000  0.05    0.42
Q19   1   0.3244  0.0915 -0.3267  11.00000  0.05    0.42
Q20   1   0.1487  0.2349  0.8430  11.00000  0.05    0.41
Q21   1   0.0993  0.1183  0.5016  11.00000  0.05    0.41
Q22   1   0.6240 -0.2724  0.2116  11.00000  0.05    0.41
Q23   1  -0.2858  0.1781 -0.0696  11.00000  0.05    0.40
Q24   1   0.3482  0.0587  0.2503  11.00000  0.05    0.40
Q25   1   0.5785 -0.0786  0.1230  11.00000  0.05    0.40
Q26   1   0.3967 -0.1923  0.3326  11.00000  0.05    0.38
Q27   1   0.4392 -0.0390 -0.0493  11.00000  0.05    0.38
Q28   1   0.0694  0.0851  0.1414  11.00000  0.05    0.38
Q29   1   0.0756  0.1384  0.5250  11.00000  0.05    0.38
Q30   1   0.3656 -0.1166 -0.3708  11.00000  0.05    0.38
Q31   1   0.4960 -0.0941 -0.1697  11.00000  0.05    0.38
Q32   1   0.1327  0.0673  0.3555  11.00000  0.05    0.38
Q33   1   0.4312 -0.0598 -0.4369  11.00000  0.05    0.38
Q34   1   0.2825  0.0804  0.3265  11.00000  0.05    0.38
Q35   1   0.4783 -0.1007 -0.0839  11.00000  0.05    0.38
Q36   1  -0.1806  0.0659  0.1105  11.00000  0.05    0.37
Q37   1  -0.1914  0.0549  0.5449  11.00000  0.05    0.37
Q38   1  -0.1596  0.1548  0.5671  11.00000  0.05    0.37
Q39   1   0.3894 -0.0592 -0.2883  11.00000  0.05    0.37
Q40   1  -0.0414  0.0399  0.1333  11.00000  0.05    0.37
Q41   1   0.2934  0.0156 -0.3448  11.00000  0.05    0.37
Q42   1   0.0579  0.0057  0.1973  11.00000  0.05    0.36
Q43   1   0.4140 -0.0715 -0.1137  11.00000  0.05    0.36
Q44   1   0.5086 -0.1817 -0.1378  11.00000  0.05    0.36
Q45   1   0.4657 -0.1592 -0.2324  11.00000  0.05    0.36
Q46   1  -0.1222  0.0845  0.4822  11.00000  0.05    0.36
Q47   1   0.4221 -0.0333  0.1484  11.00000  0.05    0.36
Q48   1  -0.0586  0.2877  0.3658  11.00000  0.05    0.36
Q49   1   0.3695 -0.0758  0.2208  11.00000  0.05    0.36
Q50   1   0.4720 -0.3360  0.2359  11.00000  0.05    0.35
;

loop_
_symmetry_equiv_pos_site_id
_space_group_symop_operation_xyz
1 +X,+Y,+Z
2 -X,1/2+Y,1/2-Z
3 -X,-Y,-Z
4 +X,1/2-Y,1/2+Z

loop_
_atom_site_label
_atom_site_type_symbol
_atom_site_fract_x
_atom_site_fract_y
_atom_site_fract_z
_atom_site_U_iso_or_equiv
_atom_site_adp_type
_atom_site_occupancy
_atom_site_site_symmetry_multiplicity
_atom_site_calc_flag
_atom_site_refinement_flags
Cr1 Cr 0.49686(16) -0.1789(2) -0.0057(3) 0.036(6) Uani 0.5 4 d .
S1 S 0.21898(15) 0.1269(3) 0.7522(3) 0.0538(8) Uani 1 4 d .
S2 S 0.28199(14) 0.1797(2) 0.4382(3) 0.0444(7) Uani 1 4 d .
S3 S 0.07349(15) 0.1277(3) 0.6134(3) 0.0538(8) Uani 1 4 d .
S4 S 0.12451(14) 0.1693(3) 0.3531(3) 0.0522(8) Uani 1 4 d .
S5 S -0.09394(15) 0.1273(3) 0.4950(3) 0.0527(8) Uani 1 4 d .
S6 S -0.04448(15) 0.1671(3) 0.2323(3) 0.0532(8) Uani 1 4 d .
S7 S -0.25254(15) 0.1237(3) 0.4143(3) 0.0601(9) Uani 1 4 d .
S8 S -0.19071(15) 0.1742(2) 0.0990(3) 0.0518(8) Uani 1 4 d .
S9 S 0.21786(17) -0.1093(2) 0.2439(3) 0.0552(8) Uani 1 4 d .
S10 S 0.25488(18) 0.0934(2) 0.0854(3) 0.0599(9) Uani 1 4 d .
S11 S 0.06740(16) -0.0828(2) 0.1367(3) 0.0580(9) Uani 1 4 d .
S12 S 0.09767(16) 0.0857(2) -0.0023(3) 0.0564(9) Uani 1 4 d .
O1 O 0.5540(4) -0.2693(5) 0.1150(8) 0.0473(19) Uani 1 4 d .
O2 O 0.4293(4) -0.1841(5) 0.1606(7) 0.053(2) Uani 1 4 d .
O3 O 0.5612(4) -0.3173(5) 0.3268(8) 0.052(2) Uani 1 4 d .
O4 O 0.4385(4) -0.2307(5) 0.3728(8) 0.050(2) Uani 1 4 d .
O5 O 0.5596(4) -0.0764(5) 0.0788(7) 0.0413(18) Uani 1 4 d .
O6 O 0.5612(3) 0.0732(5) 0.0822(6) 0.0366(17) Uani 1 4 d .
O7 O 0.5819(10) 0.0816(12) 0.4632(18) 0.074(5) Uiso 0.5 4 d .
C1 C 0.3107(6) 0.1558(13) 0.7047(12) 0.091(6) Uani 1 4 d .
C2 C 0.3315(6) 0.1306(11) 0.5787(12) 0.072(4) Uani 1 4 d .
C3 C 0.1689(5) 0.1413(8) 0.6028(10) 0.039(2) Uani 1 4 d .
C4 C 0.1916(5) 0.1603(8) 0.4805(10) 0.040(3) Uani 1 4 d .
C5 C 0.0507(5) 0.1479(8) 0.4484(10) 0.045(3) Uani 1 4 d .
C6 C -0.0215(5) 0.1475(8) 0.3961(10) 0.048(3) Uani 1 4 d .
C7 C -0.1624(5) 0.1384(8) 0.3686(10) 0.041(3) Uani 1 4 d .
C8 C -0.1393(5) 0.1582(8) 0.2459(10) 0.044(3) Uani 1 4 d .
C9 C -0.2987(7) 0.1173(16) 0.2574(14) 0.119(8) Uani 1 4 d .
C10 C -0.2815(6) 0.1669(13) 0.1498(14) 0.090(6) Uani 1 4 d .
C11 C 0.2967(6) -0.0357(8) 0.2731(12) 0.051(3) Uani 1 4 d .
C12 C 0.3191(6) 0.0100(8) 0.1552(12) 0.047(3) Uani 1 4 d .
C13 C 0.1568(6) -0.0406(7) 0.1511(10) 0.041(3) Uani 1 4 d .
C14 C 0.1714(6) 0.0359(8) 0.0875(10) 0.042(3) Uani 1 4 d .
C15 C 0.0333(6) 0.0001(8) 0.0281(10) 0.043(3) Uani 1 4 d .
C16 C 0.5318(6) -0.2752(7) 0.2294(10) 0.038(2) Uani 1 4 d .
C17 C 0.4596(6) -0.2255(7) 0.2591(11) 0.040(3) Uani 1 4 d .
C18 C 0.5345(5) -0.0004(7) 0.0474(9) 0.032(2) Uani 1 4 d .
C19 C 0.5055(15) -0.012(2) 0.586(3) 0.076(9) Uiso 0.5 4 d .
C20 C 0.5229(15) 0.019(2) 0.450(2) 0.084(10) Uiso 0.5 4 d .
Li1 Li 0.49686(16) -0.1789(2) -0.0057(3) 0.03(6) Uiso 0.5 4 d .
H1 H 0.31594 0.22022 0.7118 0.1094 Uiso 1 4 calc R
H2 H 0.34571 0.12954 0.76935 0.1094 Uiso 1 4 calc R
H3 H 0.32676 0.06614 0.57152 0.0861 Uiso 1 4 calc R
H4 H 0.38321 0.14484 0.57275 0.0861 Uiso 1 4 calc R
H5 H -0.29606 0.05515 0.23037 0.1425 Uiso 1 4 calc R
H6 H -0.35014 0.12927 0.27121 0.1425 Uiso 1 4 calc R
H7 H -0.29781 0.22757 0.16568 0.1081 Uiso 1 4 calc R
H7A H 0.61829 0.05705 0.49827 0.0891 Uiso 0.5 4 calc R
H8 H -0.31155 0.14454 0.07479 0.1081 Uiso 1 4 calc R
H9 H 0.28489 0.00868 0.33861 0.0617 Uiso 1 4 calc R
H10 H 0.33788 -0.07064 0.30973 0.0617 Uiso 1 4 calc R
H11 H 0.32717 -0.03451 0.08773 0.0564 Uiso 1 4 calc R
H12 H 0.36593 0.0392 0.17631 0.0564 Uiso 1 4 calc R
H19A H 0.49256 0.03795 0.63885 0.0909 Uiso 0.5 4 calc R
H19B H 0.54787 -0.04169 0.62707 0.0909 Uiso 0.5 4 calc R
H19C H 0.46505 -0.05369 0.57925 0.0909 Uiso 0.5 4 calc R
H20A H 0.53696 -0.03133 0.39608 0.1002 Uiso 0.5 4 calc R
H20B H 0.47998 0.04718 0.40646 0.1002 Uiso 0.5 4 calc R

loop_
_atom_site_aniso_label
_atom_site_aniso_U_11
_atom_site_aniso_U_22
_atom_site_aniso_U_33
_atom_site_aniso_U_12
_atom_site_aniso_U_13
_atom_site_aniso_U_23
Cr1 0.034(6) 0.039(6) 0.034(6) -0.0004(16) 0.0009(14) 0.0001(15)
S1 0.0308(14) 0.097(3) 0.0329(14) -0.0004(16) -0.0024(11) 0.0035(16)
S2 0.0318(13) 0.0658(19) 0.0356(14) -0.0008(14) 0.0023(11) -0.0014(14)
S3 0.0289(14) 0.092(2) 0.0402(16) -0.0056(16) 0.0008(11) 0.0033(16)
S4 0.0300(14) 0.089(2) 0.0367(15) 0.0047(16) -0.0022(11) -0.0026(16)
S5 0.0296(14) 0.089(2) 0.0386(15) -0.0027(16) -0.0028(11) 0.0006(16)
S6 0.0309(14) 0.089(2) 0.0397(15) 0.0013(16) -0.0005(11) -0.0043(16)
S7 0.0290(14) 0.104(3) 0.0471(17) -0.0117(17) -0.0008(12) 0.0010(18)
S8 0.0365(15) 0.081(2) 0.0370(15) 0.0052(16) -0.0055(12) -0.0048(15)
S9 0.0455(17) 0.0577(19) 0.0609(19) -0.0052(15) -0.0099(14) 0.0203(16)
S10 0.059(2) 0.061(2) 0.058(2) -0.0215(17) -0.0155(15) 0.0224(16)
S11 0.0353(15) 0.070(2) 0.069(2) -0.0033(15) 0.0046(14) 0.0324(18)
S12 0.0411(17) 0.063(2) 0.065(2) 0.0015(15) 0.0055(14) 0.0268(17)
O1 0.045(5) 0.044(5) 0.053(5) 0.013(4) 0.009(4) -0.001(4)
O2 0.051(5) 0.057(5) 0.051(5) 0.011(4) -0.010(4) 0.007(4)
O3 0.042(4) 0.055(5) 0.058(5) 0.001(4) -0.008(4) 0.014(4)
O4 0.050(5) 0.050(5) 0.051(5) 0.007(4) 0.008(4) -0.005(4)
O5 0.039(4) 0.049(5) 0.035(4) 0.012(4) -0.004(3) 0.008(3)
O6 0.029(4) 0.048(4) 0.031(4) -0.014(3) -0.011(3) -0.001(3)
C1 0.023(6) 0.201(19) 0.048(8) -0.001(9) -0.008(5) -0.008(10)
C2 0.039(7) 0.117(13) 0.059(8) -0.001(8) 0.003(6) -0.002(9)
C3 0.022(5) 0.054(7) 0.041(6) 0.004(5) 0.001(4) 0.001(5)
C4 0.031(5) 0.054(7) 0.034(6) 0.004(5) 0.000(4) -0.002(5)
C5 0.030(5) 0.070(8) 0.036(6) 0.003(5) 0.001(4) -0.007(6)
C6 0.029(5) 0.071(8) 0.041(6) 0.001(6) -0.010(5) -0.010(6)
C7 0.031(5) 0.058(7) 0.033(6) 0.002(5) 0.003(4) -0.003(5)
C8 0.031(5) 0.058(8) 0.042(6) -0.007(5) -0.006(5) -0.002(5)
C9 0.040(8) 0.25(2) 0.068(10) -0.041(11) -0.026(7) 0.044(13)
C10 0.030(6) 0.162(17) 0.077(10) -0.031(9) -0.013(6) 0.027(11)
C11 0.047(7) 0.047(7) 0.059(8) -0.007(6) -0.005(6) -0.001(6)
C12 0.028(5) 0.050(7) 0.065(8) -0.004(5) 0.008(5) -0.001(6)
C13 0.037(6) 0.046(7) 0.039(6) -0.005(5) -0.004(5) 0.002(5)
C14 0.048(6) 0.049(7) 0.028(5) -0.007(5) -0.006(5) 0.008(5)
C15 0.044(6) 0.049(7) 0.035(6) 0.008(6) 0.008(5) 0.006(5)
C16 0.036(6) 0.035(6) 0.042(6) -0.015(5) -0.004(5) -0.001(5)
C17 0.036(6) 0.031(6) 0.051(7) -0.004(5) -0.005(5) -0.002(5)
C18 0.040(6) 0.036(6) 0.023(5) -0.000(5) 0.009(4) 0.006(4)

loop_
_atom_type_symbol
_atom_type_description
_atom_type_scat_dispersion_real
_atom_type_scat_dispersion_imag
_atom_type_scat_source
C C 0.0033 0.0016
;
International Tables for Crystallography
(Vol. C, Tables 4.2.6.8 and 6.1.1.4)
;
H H 0.0000 0.0000
;
International Tables for Crystallography
(Vol. C, Table 6.1.1.4)
;
Cr Cr 0.3209 0.6236
;
International Tables for Crystallography
(Vol. C, Tables 4.2.6.8 and 6.1.1.4)
;
Li Li -0.0003 0.0001
;
International Tables for Crystallography
(Vol. C, Tables 4.2.6.8 and 6.1.1.4)
;
O O 0.0106 0.0060
;
International Tables for Crystallography
(Vol. C, Tables 4.2.6.8 and 6.1.1.4)
;
S S 0.1246 0.1234
;
International Tables for Crystallography
(Vol. C, Tables 4.2.6.8 and 6.1.1.4)
;

loop_
_geom_angle_atom_site_label_1
_geom_angle_atom_site_label_2
_geom_angle_atom_site_label_3
_geom_angle
_geom_angle_publ_flag
_geom_angle_site_symmetry_1
_geom_angle_site_symmetry_3
O1 Cr1 O2 78.7(3) yes . .
O1 Cr1 O3 100.0(3) yes . 4_544
O1 Cr1 O4 98.5(3) yes . 4_544
O1 Cr1 O5 89.6(3) yes . .
O1 Cr1 O6 165.9(3) yes . 3_655
O2 Cr1 O3 176.1(3) yes . 4_544
O2 Cr1 O4 98.2(3) yes . 4_544
O2 Cr1 O5 91.7(3) yes . .
O2 Cr1 O6 91.0(3) yes . 3_655
O3 Cr1 O4 78.3(3) yes 4_544 4_544
O3 Cr1 O5 91.9(3) yes 4_544 .
O3 Cr1 O6 90.9(3) yes 4_544 3_655
O4 Cr1 O5 168.2(3) yes 4_544 .
O4 Cr1 O6 92.4(3) yes 4_544 3_655
O5 Cr1 O6 81.0(3) yes . 3_655
C1 S1 C3 100.8(5) yes . .
C2 S2 C4 100.2(5) yes . .
C3 S3 C5 96.2(5) yes . .
C4 S4 C5 96.3(5) yes . .
C6 S5 C7 95.5(5) yes . .
C6 S6 C8 95.8(5) yes . .
C7 S7 C9 100.3(6) yes . .
C8 S8 C10 102.3(6) yes . .
C11 S9 C13 101.8(5) yes . .
C12 S10 C14 101.5(5) yes . .
C13 S11 C15 95.4(5) yes . .
C14 S12 C15 95.6(5) yes . .
Cr1 O1 C16 114.6(7) yes . .
Cr1 O1 Li1 0.00(17) yes . .
C16 O1 Li1 114.6(7) yes . .
Cr1 O2 C17 112.9(7) yes . .
Cr1 O2 Li1 0.00(16) yes . .
C17 O2 Li1 112.9(7) yes . .
Cr1 O3 C16 114.1(7) yes 4_545 .
Cr1 O3 Li1 0.00(17) yes 4_545 4_545
C16 O3 Li1 114.1(7) yes . 4_545
Cr1 O4 C17 114.6(7) yes 4_545 .
Cr1 O4 Li1 0.00(17) yes 4_545 4_545
C17 O4 Li1 114.6(7) yes . 4_545
Cr1 O5 C18 112.4(6) yes . .
Cr1 O5 Li1 0.00(17) yes . .
C18 O5 Li1 112.4(6) yes . .
Cr1 O6 C18 113.2(6) yes 3_655 .
Cr1 O6 Li1 0.00(17) yes 3_655 3_655
C18 O6 Li1 113.2(6) yes . 3_655
S1 C1 C2 118.3(10) yes . .
S2 C2 C1 117.4(11) yes . .
S1 C3 S3 114.0(6) yes . .
S1 C3 C4 130.4(7) yes . .
S3 C3 C4 115.6(7) yes . .
S2 C4 S4 116.2(6) yes . .
S2 C4 C3 126.7(7) yes . .
S4 C4 C3 117.1(7) yes . .
S3 C5 S4 114.8(6) yes . .
S3 C5 C6 122.7(8) yes . .
S4 C5 C6 122.5(8) yes . .
S5 C6 S6 115.9(6) yes . .
S5 C6 C5 121.1(8) yes . .
S6 C6 C5 123.0(8) yes . .
S5 C7 S7 116.0(6) yes . .
S5 C7 C8 116.3(7) yes . .
S7 C7 C8 127.6(8) yes . .
S6 C8 S8 114.4(6) yes . .
S6 C8 C7 116.4(8) yes . .
S8 C8 C7 129.2(8) yes . .
S7 C9 C10 124.7(13) yes . .
S8 C10 C9 121.7(11) yes . .
S9 C11 C12 114.0(8) yes . .
S10 C12 C11 115.9(8) yes . .
S9 C13 S11 113.3(6) yes . .
S9 C13 C14 128.3(8) yes . .
S11 C13 C14 118.4(8) yes . .
S10 C14 S12 115.3(6) yes . .
S10 C14 C13 128.2(8) yes . .
S12 C14 C13 116.4(8) yes . .
S11 C15 S12 113.9(6) yes . .
S11 C15 C15 124.0(9) yes . 3_555
S12 C15 C15 122.1(9) yes . 3_555
O1 C16 O3 127.7(10) yes . .
O1 C16 C17 117.7(9) yes . .
O3 C16 C17 114.6(9) yes . .
O2 C17 O4 128.0(10) yes . .
O2 C17 C16 114.7(9) yes . .
O4 C17 C16 117.4(9) yes . .
O5 C18 O6 126.6(9) yes . .
O5 C18 C18 115.9(8) yes . 3_655
O6 C18 C18 117.5(8) yes . 3_655
O7 C20 C19 108(2) yes . .
O1 Li1 O2 78.7(3) yes . .
O1 Li1 O3 100.0(3) yes . 4_544
O1 Li1 O4 98.5(3) yes . 4_544
O1 Li1 O5 89.6(3) yes . .
O1 Li1 O6 165.9(3) yes . 3_655
O2 Li1 O3 176.1(3) yes . 4_544
O2 Li1 O4 98.2(3) yes . 4_544
O2 Li1 O5 91.7(3) yes . .
O2 Li1 O6 91.0(3) yes . 3_655
O3 Li1 O4 78.3(3) yes 4_544 4_544
O3 Li1 O5 91.9(3) yes 4_544 .
O3 Li1 O6 90.9(3) yes 4_544 3_655
O4 Li1 O5 168.2(3) yes 4_544 .
O4 Li1 O6 92.4(3) yes 4_544 3_655
O5 Li1 O6 81.0(3) yes . 3_655
C20 O7 H7A 109.478 no . .
S1 C1 H1 107.726 no . .
S1 C1 H2 107.729 no . .
C2 C1 H1 107.734 no . .
C2 C1 H2 107.731 no . .
H1 C1 H2 107.108 no . .
S2 C2 H3 107.949 no . .
S2 C2 H4 107.935 no . .
C1 C2 H3 107.951 no . .
C1 C2 H4 107.943 no . .
H3 C2 H4 107.212 no . .
S7 C9 H5 106.147 no . .
S7 C9 H6 106.151 no . .
C10 C9 H5 106.153 no . .
C10 C9 H6 106.163 no . .
H5 C9 H6 106.345 no . .
S8 C10 H7 106.920 no . .
S8 C10 H8 106.922 no . .
C9 C10 H7 106.901 no . .
C9 C10 H8 106.900 no . .
H7 C10 H8 106.699 no . .
S9 C11 H9 108.749 no . .
S9 C11 H10 108.750 no . .
C12 C11 H9 108.768 no . .
C12 C11 H10 108.768 no . .
H9 C11 H10 107.652 no . .
S10 C12 H11 108.312 no . .
S10 C12 H12 108.308 no . .
C11 C12 H11 108.320 no . .
C11 C12 H12 108.315 no . .
H11 C12 H12 107.416 no . .
C20 C19 H19A 109.471 no . .
C20 C19 H19B 109.470 no . .
C20 C19 H19C 109.473 no . .
H19A C19 H19B 109.478 no . .
H19A C19 H19C 109.473 no . .
H19B C19 H19C 109.462 no . .
O7 C20 H20A 110.060 no . .
O7 C20 H20B 110.064 no . .
C19 C20 H20A 110.064 no . .
C19 C20 H20B 110.062 no . .
H20A C20 H20B 108.401 no . .

loop_
_geom_bond_atom_site_label_1
_geom_bond_atom_site_label_2
_geom_bond_distance
_geom_bond_publ_flag
_geom_bond_site_symmetry_2
Cr1 O1 2.063(8) yes .
Cr1 O2 2.138(8) yes .
Cr1 O3 2.111(8) yes 4_544
Cr1 O4 2.079(8) yes 4_544
Cr1 O5 2.068(8) yes .
Cr1 O6 2.030(7) yes 3_655
S1 C1 1.815(12) yes .
S1 C3 1.734(10) yes .
S2 C2 1.796(13) yes .
S2 C4 1.745(10) yes .
S3 C3 1.757(10) yes .
S3 C5 1.723(10) yes .
S4 C4 1.731(10) yes .
S4 C5 1.725(11) yes .
S5 C6 1.725(11) yes .
S5 C7 1.744(10) yes .
S6 C6 1.711(11) yes .
S6 C8 1.744(10) yes .
S7 C7 1.742(10) yes .
S7 C9 1.756(14) yes .
S8 C8 1.728(10) yes .
S8 C10 1.760(12) yes .
S9 C11 1.820(12) yes .
S9 C13 1.748(11) yes .
S10 C12 1.825(11) yes .
S10 C14 1.746(11) yes .
S11 C13 1.743(11) yes .
S11 C15 1.747(11) yes .
S12 C14 1.746(11) yes .
S12 C15 1.773(11) yes .
O1 C16 1.250(13) yes .
O1 Li1 2.063(8) yes .
O2 C17 1.273(13) yes .
O2 Li1 2.138(8) yes .
O3 C16 1.263(13) yes .
O3 Li1 2.111(8) yes 4_545
O4 C17 1.234(14) yes .
O4 Li1 2.079(8) yes 4_545
O5 C18 1.258(12) yes .
O5 Li1 2.068(8) yes .
O6 C18 1.246(12) yes .
O6 Li1 2.030(7) yes 3_655
O7 C20 1.43(3) yes .
C1 C2 1.400(18) yes .
C3 C4 1.356(14) yes .
C5 C6 1.389(14) yes .
C7 C8 1.363(15) yes .
C9 C10 1.37(2) yes .
C11 C12 1.451(17) yes .
C13 C14 1.345(15) yes .
C15 C15 1.311(14) yes 3_555
C16 C17 1.552(15) yes .
C18 C18 1.539(13) yes 3_655
C19 C20 1.51(4) yes .
O7 H7A 0.820 no .
C1 H1 0.970 no .
C1 H2 0.970 no .
C2 H3 0.970 no .
C2 H4 0.970 no .
C9 H5 0.970 no .
C9 H6 0.970 no .
C10 H7 0.970 no .
C10 H8 0.970 no .
C11 H9 0.970 no .
C11 H10 0.970 no .
C12 H11 0.970 no .
C12 H12 0.970 no .
C19 H19A 0.960 no .
C19 H19B 0.960 no .
C19 H19C 0.960 no .
C20 H20A 0.970 no .
C20 H20B 0.970 no .

loop_
_geom_contact_atom_site_label_1
_geom_contact_atom_site_label_2
_geom_contact_distance
_geom_contact_publ_flag
_geom_contact_site_symmetry_2
S1 S2 3.522(4) no .
S3 S5 3.212(4) no .
S4 S6 3.247(4) no .
S7 S8 3.519(4) no .
S9 S10 3.510(5) no .
S11 S12 3.229(4) no 3_555
O1 O4 3.485(11) no .
O2 O3 3.481(11) no .
O2 C18 3.572(13) no .
O2 C18 3.552(12) no 3_655
O3 C18 3.571(12) no 4_545
O5 O5 3.475(10) no 3_655
O5 C16 3.392(13) no .
O5 C17 3.459(13) no .
O6 O6 3.481(9) no 3_655
C1 C4 3.050(15) no .
C2 C3 2.987(15) no .
C7 C10 3.040(16) no .
C8 C9 2.973(17) no .
C11 C14 3.065(15) no .
C12 C13 3.048(15) no .
S1 S2 3.603(5) no 4_555
S1 S4 3.671(5) no 4_555
S1 S10 3.432(4) no 1_556
S1 S12 3.465(4) no 1_556
S2 S1 3.603(5) no 4_554
S2 O1 3.155(8) no 2_655
S2 C1 3.469(17) no 4_554
S2 C11 3.644(12) no .
S4 S1 3.671(5) no 4_554
S4 C14 3.488(11) no .
S5 S8 3.636(5) no 4_555
S5 S9 3.574(4) no 3_556
S6 C15 3.580(11) no .
S6 C15 3.643(11) no 3_555
S7 S8 3.695(5) no 4_555
S7 S9 3.485(4) no 3_556
S7 C11 3.556(12) no 3_556
S8 S5 3.636(5) no 4_554
S8 S7 3.695(5) no 4_554
S8 S9 3.651(5) no 2_555
S8 S9 3.608(4) no 3_555
S8 S11 3.628(4) no 3_555
S8 C7 3.698(11) no 4_554
S8 C13 3.306(11) no 3_555
S8 C14 3.690(11) no 3_555
S9 S5 3.574(4) no 3_556
S9 S7 3.485(4) no 3_556
S9 S8 3.651(5) no 2_545
S9 S8 3.608(4) no 3_555
S9 C10 3.681(19) no 2_545
S10 S1 3.432(4) no 1_554
S10 O3 3.667(8) no 2_655
S11 S8 3.628(4) no 3_555
S12 S1 3.465(4) no 1_554
O1 S2 3.155(8) no 2_645
O1 C1 3.431(16) no 3_656
O1 C2 3.296(15) no 2_645
O2 C11 3.512(14) no .
O2 C12 3.526(14) no .
O3 S10 3.667(8) no 2_645
O3 O6 2.951(10) no 2_645
O3 C1 3.383(18) no 3_656
O3 C2 3.509(17) no 3_656
O3 C12 3.375(13) no 2_645
O3 C18 3.519(13) no 2_645
O4 O6 2.967(11) no 2_645
O4 C9 3.606(19) no 2_545
O4 C10 3.238(16) no 2_545
O5 C1 3.348(14) no 3_656
O5 C12 3.467(13) no 3_655
O6 O3 2.951(10) no 2_655
O6 O4 2.967(11) no 2_655
O6 C9 3.094(15) no 1_655
O6 C10 3.226(15) no 1_655
O6 C12 3.552(13) no 3_655
O6 C16 3.460(12) no 2_655
O6 C17 3.441(13) no 2_655
C1 S2 3.469(17) no 4_555
C1 O1 3.431(16) no 3_656
C1 O3 3.383(18) no 3_656
C1 O5 3.348(14) no 3_656
C1 C16 3.412(17) no 3_656
C2 O1 3.296(15) no 2_655
C2 O3 3.509(17) no 3_656
C7 S8 3.698(11) no 4_555
C9 O4 3.606(19) no 2_555
C9 O6 3.094(15) no 1_455
C10 S9 3.681(19) no 2_555
C10 O4 3.238(16) no 2_555
C10 O6 3.226(15) no 1_455
C11 S2 3.644(12) no .
C11 S7 3.556(12) no 3_556
C11 O2 3.512(14) no .
C12 O2 3.526(14) no .
C12 O3 3.375(13) no 2_655
C12 O5 3.467(13) no 3_655
C12 O6 3.552(13) no 3_655
C12 C18 3.450(15) no 3_655
C13 S8 3.306(11) no 3_555
C14 S4 3.488(11) no .
C14 S8 3.690(11) no 3_555
C15 S6 3.580(11) no .
C15 S6 3.643(11) no 3_555
C16 O6 3.460(12) no 2_645
C16 C1 3.412(17) no 3_656
C17 O6 3.441(13) no 2_645
C18 O3 3.519(13) no 2_655
C18 C12 3.450(15) no 3_655
S1 H3 2.8979 no .
S1 H4 3.5898 no .
S2 H1 2.8652 no .
S2 H2 3.5616 no .
S7 H7 3.0301 no .
S7 H8 3.5535 no .
S8 H5 2.9804 no .
S8 H6 3.5283 no .
S9 H11 2.8359 no .
S9 H12 3.5859 no .
S10 H9 2.8811 no .
S10 H10 3.6142 no .
O7 H19A 2.5576 no .
O7 H19B 2.5768 no .
O7 H19C 3.2042 no .
C3 H1 3.0735 no .
C3 H2 3.5536 no .
C3 H3 3.1172 no .
C4 H1 3.2878 no .
C4 H3 2.9369 no .
C4 H4 3.5666 no .
C7 H5 3.0074 no .
C7 H6 3.5054 no .
C7 H7 3.3910 no .
C8 H5 3.2379 no .
C8 H7 3.1300 no .
C8 H8 3.5022 no .
C13 H9 3.0147 no .
C13 H10 3.6134 no .
C13 H11 3.2014 no .
C14 H9 3.2094 no .
C14 H11 3.0233 no .
C14 H12 3.6043 no .
C19 H7A 2.5056 no .
H1 H3 2.7179 no .
H1 H4 2.2209 no .
H2 H3 2.2229 no .
H2 H4 2.1484 no .
H5 H7 2.6593 no .
H5 H8 2.0714 no .
H6 H7 2.0774 no .
H6 H8 2.1540 no .
H7A H19A 2.7732 no .
H7A H19B 2.3872 no .
H7A H19C 3.3819 no .
H7A H20A 2.1993 no .
H7A H20B 2.6388 no .
H9 H11 2.7665 no .
H9 H12 2.3106 no .
H10 H11 2.3061 no .
H10 H12 2.2026 no .
H19A H20A 2.8221 no .
H19A H20B 2.3519 no .
H19B H20A 2.3377 no .
H19B H20B 2.8221 no .
H19C H20A 2.3488 no .
H19C H20B 2.3347 no .
Cr1 H4 3.5108 no 2_645
Cr1 H8 3.4449 no 3_555
S1 H5 3.0623 no 3_556
S2 H1 2.8313 no 4_554
S2 H2 3.5514 no 4_554
S2 H9 2.7493 no .
S7 H3 3.1498 no 3_556
S7 H7 3.5084 no 4_555
S7 H9 3.2653 no 3_556
S7 H10 3.3609 no 3_556
S8 H11 3.6851 no 3_555
S9 H7 2.9589 no 2_545
S10 H1 3.2376 no 4_554
O1 H1 2.9589 no 3_656
O1 H2 2.9717 no 3_656
O1 H4 2.6062 no 2_645
O2 H6 3.2315 no 2_545
O2 H7 3.3181 no 2_545
O2 H8 3.1693 no 3_555
O2 H10 2.8620 no .
O2 H11 2.9746 no .
O2 H12 3.5385 no .
O3 H1 2.7116 no 3_656
O3 H2 3.4461 no 3_656
O3 H4 2.9310 no 3_656
O3 H12 2.5229 no 2_645
O4 H4 3.5049 no 3_656
O4 H6 2.9722 no 2_545
O4 H7 2.6431 no 2_545
O4 H8 3.0382 no 2_545
O4 H10 3.0587 no .
O4 H19C 3.3882 no .
O4 H20A 3.4790 no .
O5 H2 2.3815 no 3_656
O5 H5 3.5603 no 1_655
O5 H11 3.1944 no 3_655
O5 H12 3.0289 no 3_655
O5 H20A 3.3251 no .
O6 H5 2.9392 no 1_655
O6 H6 2.5728 no 1_655
O6 H7 3.5190 no 1_655
O6 H8 2.5540 no 1_655
O6 H11 2.7914 no 3_655
O6 H12 3.4335 no 3_655
O6 H20A 3.5859 no .
O6 H20B 3.6892 no .
C1 H5 3.2355 no 3_556
C2 H5 3.4626 no 3_556
C2 H9 3.1156 no .
C2 H19A 3.2689 no .
C2 H19C 3.6739 no .
C2 H20B 3.5216 no .
C4 H9 3.2153 no .
C9 H3 3.2961 no 3_556
C10 H11 3.1873 no 3_555
C11 H3 3.3967 no .
C11 H7 3.5933 no 2_545
C12 H8 3.2757 no 3_555
C16 H1 2.9208 no 3_656
C16 H2 3.1167 no 3_656
C16 H4 3.6972 no 2_645
C16 H4 3.1394 no 3_656
C16 H6 3.6000 no 2_545
C16 H12 3.4465 no 2_645
C17 H4 3.4632 no 3_656
C17 H6 2.9516 no 2_545
C17 H7 3.1601 no 2_545
C17 H10 3.2640 no .
C17 H20A 3.4803 no .
C18 H2 3.3864 no 3_656
C18 H5 3.6045 no 1_655
C18 H6 3.5725 no 1_655
C18 H8 3.5403 no 1_655
C18 H11 2.9746 no 3_655
C18 H12 3.4494 no .
C18 H12 3.0298 no 3_655
C18 H20A 3.5526 no .
C19 H3 3.4544 no .
C19 H4 3.2357 no .
C20 H4 3.4489 no .
Li1 H4 3.5108 no 2_645
Li1 H8 3.4449 no 3_555
H1 S2 2.8313 no 4_555
H1 S10 3.2376 no 4_555
H1 O1 2.9589 no 3_656
H1 O3 2.7116 no 3_656
H1 C16 2.9208 no 3_656
H2 S2 3.5514 no 4_555
H2 O1 2.9717 no 3_656
H2 O3 3.4461 no 3_656
H2 O5 2.3815 no 3_656
H2 C16 3.1167 no 3_656
H2 C18 3.3864 no 3_656
H2 H5 2.9054 no 3_556
H2 H19A 3.3379 no .
H3 S7 3.1498 no 3_556
H3 C9 3.2961 no 3_556
H3 C11 3.3967 no .
H3 C19 3.4544 no .
H3 H5 2.7808 no 3_556
H3 H6 3.3422 no 3_556
H3 H9 2.5819 no .
H3 H10 3.3592 no .
H3 H19A 3.0855 no .
H3 H19C 3.0867 no .
H3 H20B 3.3386 no .
H4 Cr1 3.5108 no 2_655
H4 O1 2.6062 no 2_655
H4 O3 2.9310 no 3_656
H4 O4 3.5049 no 3_656
H4 C16 3.6972 no 2_655
H4 C16 3.1394 no 3_656
H4 C17 3.4632 no 3_656
H4 C19 3.2357 no .
H4 C20 3.4489 no .
H4 Li1 3.5108 no 2_655
H4 H9 3.5335 no .
H4 H19A 2.6106 no .
H4 H19C 3.3200 no .
H4 H20B 2.8951 no .
H5 S1 3.0623 no 3_556
H5 O5 3.5603 no 1_455
H5 O6 2.9392 no 1_455
H5 C1 3.2355 no 3_556
H5 C2 3.4626 no 3_556
H5 C18 3.6045 no 1_455
H5 H2 2.9054 no 3_556
H5 H3 2.7808 no 3_556
H5 H11 3.2491 no 3_555
H6 O2 3.2315 no 2_555
H6 O4 2.9722 no 2_555
H6 O6 2.5728 no 1_455
H6 C16 3.6000 no 2_555
H6 C17 2.9516 no 2_555
H6 C18 3.5725 no 1_455
H6 H3 3.3422 no 3_556
H7 S7 3.5084 no 4_554
H7 S9 2.9589 no 2_555
H7 O2 3.3181 no 2_555
H7 O4 2.6431 no 2_555
H7 O6 3.5190 no 1_455
H7 C11 3.5933 no 2_555
H7 C17 3.1601 no 2_555
H7 H10 3.1169 no 2_555
H8 Cr1 3.4449 no 3_555
H8 O2 3.1693 no 3_555
H8 O4 3.0382 no 2_555
H8 O6 2.5540 no 1_455
H8 C12 3.2757 no 3_555
H8 C18 3.5403 no 1_455
H8 Li1 3.4449 no 3_555
H8 H11 2.3313 no 3_555
H9 S2 2.7493 no .
H9 S7 3.2653 no 3_556
H9 C2 3.1156 no .
H9 C4 3.2153 no .
H9 H3 2.5819 no .
H9 H4 3.5335 no .
H9 H20B 3.6250 no .
H10 S7 3.3609 no 3_556
H10 O2 2.8620 no .
H10 O4 3.0587 no .
H10 C17 3.2640 no .
H10 H3 3.3592 no .
H10 H7 3.1169 no 2_545
H10 H19C 3.4864 no .
H10 H20B 3.2358 no .
H11 S8 3.6851 no 3_555
H11 O2 2.9746 no .
H11 O5 3.1944 no 3_655
H11 O6 2.7914 no 3_655
H11 C10 3.1873 no 3_555
H11 C18 2.9746 no 3_655
H11 H5 3.2491 no 3_555
H11 H8 2.3313 no 3_555
H12 O2 3.5385 no .
H12 O3 2.5229 no 2_655
H12 O5 3.0289 no 3_655
H12 O6 3.4335 no 3_655
H12 C16 3.4465 no 2_655
H12 C18 3.4494 no .
H12 C18 3.0298 no 3_655
H12 H20B 3.0344 no .
H19A C2 3.2689 no .
H19A H2 3.3379 no .
H19A H3 3.0855 no .
H19A H4 2.6106 no .
H19C O4 3.3882 no .
H19C C2 3.6739 no .
H19C H3 3.0867 no .
H19C H4 3.3200 no .
H19C H10 3.4864 no .
H20A O4 3.4790 no .
H20A O5 3.3251 no .
H20A O6 3.5859 no .
H20A C17 3.4803 no .
H20A C18 3.5526 no .
H20B O6 3.6892 no .
H20B C2 3.5216 no .
H20B H3 3.3386 no .
H20B H4 2.8951 no .
H20B H9 3.6250 no .
H20B H10 3.2358 no .
H20B H12 3.0344 no .

loop_
_geom_hbond_atom_site_label_D
_geom_hbond_atom_site_label_H
_geom_hbond_atom_site_label_A
_geom_hbond_site_symmetry_A
_geom_hbond_distance_DA
_geom_hbond_distance_DH
_geom_hbond_distance_HA
_geom_hbond_angle_DHA
_geom_hbond_publ_flag
O7 H7A S7 1_655 3.142(18) 0.820 2.731 112.9 no

loop_
_geom_torsion_atom_site_label_1
_geom_torsion_atom_site_label_2
_geom_torsion_atom_site_label_3
_geom_torsion_atom_site_label_4
_geom_torsion
_geom_torsion_publ_flag
_geom_torsion_site_symmetry_1
_geom_torsion_site_symmetry_3
_geom_torsion_site_symmetry_4
O1 Cr1 O2 C17 10.5(5) no . . .
O2 Cr1 O1 C16 -9.9(5) no . . .
O1 Cr1 O3 C16 105.7(5) no . 4_544 4_544
O3 Cr1 O1 C16 173.8(5) no 4_544 . .
O1 Cr1 O4 C17 -107.8(5) no . 4_544 4_544
O4 Cr1 O1 C16 -106.7(5) no 4_544 . .
O1 Cr1 O5 C18 -168.9(5) no . . .
O5 Cr1 O1 C16 82.0(5) no . . .
O2 Cr1 O4 C17 172.4(5) no . 4_544 4_544
O4 Cr1 O2 C17 107.6(5) no 4_544 . .
O2 Cr1 O5 C18 -90.2(5) no . . .
O5 Cr1 O2 C17 -78.7(5) no . . .
O2 Cr1 O6 C18 92.2(5) no . 3_655 3_655
O6 Cr1 O2 C17 -159.7(5) no 3_655 . .
O3 Cr1 O4 C17 -9.3(5) no 4_544 4_544 4_544
O4 Cr1 O3 C16 8.9(5) no 4_544 4_544 4_544
O3 Cr1 O5 C18 91.2(5) no 4_544 . .
O5 Cr1 O3 C16 -164.4(5) no . 4_544 4_544
O3 Cr1 O6 C18 -91.2(5) no 4_544 3_655 3_655
O6 Cr1 O3 C16 -83.4(5) no 3_655 4_544 4_544
O4 Cr1 O6 C18 -169.5(4) no 4_544 3_655 3_655
O6 Cr1 O4 C17 81.1(5) no 3_655 4_544 4_544
O5 Cr1 O6 C18 0.6(4) no . 3_655 3_655
O6 Cr1 O5 C18 0.6(4) no 3_655 . .
C1 S1 C3 S3 -175.0(8) no . . .
C1 S1 C3 C4 5.8(12) no . . .
C3 S1 C1 C2 -36.8(13) no . . .
C2 S2 C4 S4 -163.0(7) no . . .
C2 S2 C4 C3 18.8(11) no . . .
C4 S2 C2 C1 -49.8(11) no . . .
C3 S3 C5 S4 0.7(8) no . . .
C3 S3 C5 C6 -178.9(9) no . . .
C5 S3 C3 S1 179.9(7) no . . .
C5 S3 C3 C4 -0.7(9) no . . .
C4 S4 C5 S3 -0.5(8) no . . .
C4 S4 C5 C6 179.1(9) no . . .
C5 S4 C4 S2 -178.3(7) no . . .
C5 S4 C4 C3 -0.0(9) no . . .
C6 S5 C7 S7 179.9(7) no . . .
C6 S5 C7 C8 -0.5(9) no . . .
C7 S5 C6 S6 -0.5(8) no . . .
C7 S5 C6 C5 179.3(9) no . . .
C6 S6 C8 S8 179.6(7) no . . .
C6 S6 C8 C7 -1.5(9) no . . .
C8 S6 C6 S5 1.1(8) no . . .
C8 S6 C6 C5 -178.7(9) no . . .
C7 S7 C9 C10 -37.5(16) no . . .
C9 S7 C7 S5 -168.3(9) no . . .
C9 S7 C7 C8 12.1(13) no . . .
C8 S8 C10 C9 -28.0(14) no . . .
C10 S8 C8 S6 -176.9(8) no . . .
C10 S8 C8 C7 4.3(12) no . . .
C11 S9 C13 S11 -166.8(6) no . . .
C11 S9 C13 C14 16.3(10) no . . .
C13 S9 C11 C12 -47.8(8) no . . .
C12 S10 C14 S12 -167.9(6) no . . .
C12 S10 C14 C13 13.3(10) no . . .
C14 S10 C12 C11 -46.0(8) no . . .
C13 S11 C15 S12 -4.8(7) no . . .
C13 S11 C15 C15 174.6(8) no . . 3_555
C15 S11 C13 S9 -174.7(6) no . . .
C15 S11 C13 C14 2.6(8) no . . .
C14 S12 C15 S11 5.1(7) no . . .
C14 S12 C15 C15 -174.3(8) no . . 3_555
C15 S12 C14 S10 177.6(6) no . . .
C15 S12 C14 C13 -3.5(8) no . . .
Cr1 O1 C16 O3 -171.6(8) no . . .
Cr1 O1 C16 C17 8.1(10) no . . .
C16 O1 Li1 O2 -9.9(7) no . . .
C16 O1 Li1 O3 173.8(7) no . . 4_544
C16 O1 Li1 O4 -106.7(7) no . . 4_544
C16 O1 Li1 O5 82.0(7) no . . .
Li1 O1 C16 O3 -171.6(8) no . . .
Li1 O1 C16 C17 8.1(10) no . . .
Cr1 O2 C17 O4 170.9(8) no . . .
Cr1 O2 C17 C16 -9.4(10) no . . .
C17 O2 Li1 O1 10.5(7) no . . .
C17 O2 Li1 O4 107.6(7) no . . 4_544
C17 O2 Li1 O5 -78.7(7) no . . .
C17 O2 Li1 O6 -159.7(7) no . . 3_655
Li1 O2 C17 O4 170.9(8) no . . .
Li1 O2 C17 C16 -9.4(10) no . . .
Cr1 O3 C16 O1 -172.9(8) no 4_545 . .
Cr1 O3 C16 C17 7.3(10) no 4_545 . .
C16 O3 Li1 O1 -105.7(7) no . 4_545 4_545
C16 O3 Li1 O4 -8.9(7) no . 4_545 .
C16 O3 Li1 O5 164.4(7) no . 4_545 4_545
C16 O3 Li1 O6 83.4(7) no . 4_545 2_645
Li1 O3 C16 O1 -172.9(8) no 4_545 . .
Li1 O3 C16 C17 7.3(10) no 4_545 . .
Cr1 O4 C17 O2 171.2(8) no 4_545 . .
Cr1 O4 C17 C16 -8.5(11) no 4_545 . .
C17 O4 Li1 O1 107.8(7) no . 4_545 4_545
C17 O4 Li1 O2 -172.4(7) no . 4_545 4_545
C17 O4 Li1 O3 9.3(7) no . 4_545 .
C17 O4 Li1 O6 -81.1(7) no . 4_545 2_645
Li1 O4 C17 O2 171.2(8) no 4_545 . .
Li1 O4 C17 C16 -8.5(11) no 4_545 . .
Cr1 O5 C18 O6 -179.1(7) no . . .
Cr1 O5 C18 C18 -1.5(9) no . . 3_655
C18 O5 Li1 O1 -168.9(6) no . . .
C18 O5 Li1 O2 -90.2(6) no . . .
C18 O5 Li1 O3 91.2(6) no . . 4_544
C18 O5 Li1 O6 0.6(6) no . . 3_655
Li1 O5 C18 O6 -179.1(7) no . . .
Li1 O5 C18 C18 -1.5(9) no . . 3_655
Cr1 O6 C18 O5 179.2(7) no 3_655 . .
Cr1 O6 C18 C18 1.5(9) no 3_655 . 3_655
C18 O6 Li1 O2 -92.2(6) no . 3_655 3_655
C18 O6 Li1 O3 91.2(6) no . 3_655 2_655
C18 O6 Li1 O4 169.5(6) no . 3_655 2_655
C18 O6 Li1 O5 -0.6(6) no . 3_655 3_655
Li1 O6 C18 O5 179.2(7) no 3_655 . .
Li1 O6 C18 C18 1.5(9) no 3_655 . 3_655
S1 C1 C2 S2 64.1(17) no . . .
S1 C3 C4 S2 -2.2(17) no . . .
S1 C3 C4 S4 179.7(7) no . . .
S3 C3 C4 S2 178.6(7) no . . .
S3 C3 C4 S4 0.5(12) no . . .
S3 C5 C6 S5 0.5(16) no . . .
S3 C5 C6 S6 -179.7(7) no . . .
S4 C5 C6 S5 -179.1(7) no . . .
S4 C5 C6 S6 0.7(16) no . . .
S5 C7 C8 S6 1.3(13) no . . .
S5 C7 C8 S8 -179.9(7) no . . .
S7 C7 C8 S6 -179.1(7) no . . .
S7 C7 C8 S8 -0.3(18) no . . .
S7 C9 C10 S8 50(2) no . . .
S9 C11 C12 S10 67.8(10) no . . .
S9 C13 C14 S10 -3.8(16) no . . .
S9 C13 C14 S12 177.4(6) no . . .
S11 C13 C14 S10 179.5(6) no . . .
S11 C13 C14 S12 0.7(12) no . . .
S11 C15 C15 S11 180.0(6) no . 3_555 3_555
S11 C15 C15 S12 0.7(15) no . 3_555 3_555
S12 C15 C15 S11 -0.7(15) no . 3_555 3_555
S12 C15 C15 S12 180.0(6) no . 3_555 3_555
O1 C16 C17 O2 1.2(13) no . . .
O1 C16 C17 O4 -179.1(8) no . . .
O3 C16 C17 O2 -179.0(8) no . . .
O3 C16 C17 O4 0.7(13) no . . .
O5 C18 C18 O5 180.0(8) no . 3_655 3_655
O5 C18 C18 O6 2.1(12) no . 3_655 3_655
O6 C18 C18 O5 -2.1(12) no . 3_655 3_655
O6 C18 C18 O6 180.0(8) no . 3_655 3_655
